data_4331463
loop_
_publ_author_name
'Partha P. Jana'
'Sven Lidin'

_publ_contact_author_address
;
CAS Chemical Centre
P O B 124 
221 00 Lund
Sweden
;
_publ_contact_author_email Partha.Jana@polymat.lth.se
_publ_contact_author_fax +46462224012
_publ_contact_author_name 'Patha Pratim Jana'
_publ_contact_author_phone 0046462224769
_publ_section_title
;
Structural Impact of Platinum on the Incommensurably Modulated \g-Brass
Related Composite Structure Pd15Zn54
;
_journal_name_full 'Inorganic Chemistry'
_journal_page_first 9893
_journal_page_last 9901
_journal_paper_doi 10.1021/ic301326p
_journal_volume 51
_journal_year 2012
_chemical_formula_sum 'Pd2.496 Pm3.965 Pt1.504 Zn26.546'
_chemical_formula_weight 2869.5
_space_group_ssg_name Fmmm(\a00)0s0
_symmetry_cell_setting orthorhombic
_cell_angle_alpha 90
_cell_angle_beta 90
_cell_angle_gamma 90
_cell_formula_units_Z 1
_cell_length_a 4.2837(11)
_cell_length_b 9.151(2)
_cell_length_c 12.948(4)
_cell_measurement_reflns_used 4679
_cell_measurement_temperature 293
_cell_measurement_theta_max 29.12
_cell_measurement_theta_min 2.98
_cell_modulation_dimension 1
_cell_subsystems_number 2
_cell_volume 507.6(2)
_computing_cell_refinement
;
CrysAlisPro, Agilent Technologies,
Version 1.171.35.6 (release 27-01-2011 CrysAlis171 .NET)
(compiled Jan 27 2011,13:34:29)
;
_computing_data_collection
;
CrysAlisPro, Agilent Technologies,
Version 1.171.35.6 (release 27-01-2011 CrysAlis171 .NET)
(compiled Jan 27 2011,13:34:29)
;
_computing_data_reduction
;
CrysAlisPro, Agilent Technologies,
Version 1.171.35.6 (release 27-01-2011 CrysAlis171 .NET)
(compiled Jan 27 2011,13:34:29)
;
_diffrn_ambient_temperature 293
_diffrn_detector_area_resol_mean 16.1367
_diffrn_measured_fraction_theta_full 0.98
_diffrn_measured_fraction_theta_max 0.91
_diffrn_measurement_device 'four-cycle diffractometer'
_diffrn_measurement_device_type 'Xcalibur, Eos'
_diffrn_measurement_method '\w scans'
_diffrn_radiation_monochromator graphite
_diffrn_radiation_source 'Enhance (Mo) x-ray Source'
_diffrn_radiation_type 'Mo K\a'
_diffrn_radiation_wavelength 0.7107
_diffrn_reflns_av_R_equivalents 0.0468
_diffrn_reflns_av_sigmaI/netI 0.0189
_diffrn_reflns_limit_h_max 5
_diffrn_reflns_limit_h_min -5
_diffrn_reflns_limit_index_m_1_max 3
_diffrn_reflns_limit_index_m_1_min -3
_diffrn_reflns_limit_k_max 12
_diffrn_reflns_limit_k_min -12
_diffrn_reflns_limit_l_max 17
_diffrn_reflns_limit_l_min -17
_diffrn_reflns_number 12319
_diffrn_reflns_theta_full 24.64
_diffrn_reflns_theta_max 29.18
_diffrn_reflns_theta_min 2.99
_exptl_absorpt_coefficient_mu 53.65
_exptl_absorpt_correction_T_max 1
_exptl_absorpt_correction_T_min 0.207
_exptl_absorpt_correction_type multi-scan
_exptl_absorpt_process_details
;
CrysAlisPro, Agilent Technologies,
Version 1.171.35.6 (release 27-01-2011 CrysAlis171 .NET)
(compiled Jan 27 2011,13:34:29)
empirical absorption correction using spherical harmonics,
 implemented in SCALE3 ABSPACK scaling algorithm.
;
_exptl_crystal_density_diffrn 9.3847
_exptl_crystal_F_000 1270
_exptl_crystal_size_max 0.05
_exptl_crystal_size_mid 0.04
_exptl_crystal_size_min 0.03
_refine_diff_density_max 4.01
_refine_diff_density_min -3.82
_refine_ls_extinction_coef 354(18)
_refine_ls_extinction_method 'B-C type 1 gaussian isotropic (Becker & Coppens, 1974)'
_refine_ls_goodness_of_fit_gt 2.21
_refine_ls_goodness_of_fit_ref 2.09
_refine_ls_number_constraints 48
_refine_ls_number_parameters 79
_refine_ls_number_reflns 1145
_refine_ls_number_restraints 0
_refine_ls_R_factor_all 0.0391
_refine_ls_R_factor_gt 0.0335
_refine_ls_shift/su_max 0.0234
_refine_ls_shift/su_mean 0.0046
_refine_ls_structure_factor_coef Fsqd
_refine_ls_weighting_details w=1/(\s^2^(I)+0.0004I^2^)
_refine_ls_weighting_scheme sigma
_refine_ls_wR_factor_gt 0.0878
_refine_ls_wR_factor_ref 0.0900
_reflns_number_gt 984
_reflns_number_total 1145
_reflns_threshold_expression I>3\s(I)
_cod_database_code 4331463
_cod_database_fobs_code 4331463
_[local]_bilbao_database_code 7672EIOKda

loop_
_space_group_symop_ssg_id
_space_group_symop_ssg_operation_algebraic
1 x1,x2,x3,x4
2 -x1,-x2,x3,-x4
3 -x1,x2,-x3,-x4+1/2
4 x1,-x2,-x3,x4+1/2
5 -x1,-x2,-x3,-x4
6 x1,x2,-x3,x4
7 x1,-x2,x3,x4+1/2
8 -x1,x2,x3,-x4+1/2
9 x1,x2+1/2,x3+1/2,x4
10 -x1,-x2+1/2,x3+1/2,-x4
11 -x1,x2+1/2,-x3+1/2,-x4+1/2
12 x1,-x2+1/2,-x3+1/2,x4+1/2
13 -x1,-x2+1/2,-x3+1/2,-x4
14 x1,x2+1/2,-x3+1/2,x4
15 x1,-x2+1/2,x3+1/2,x4+1/2
16 -x1,x2+1/2,x3+1/2,-x4+1/2
17 x1+1/2,x2,x3+1/2,x4
18 -x1+1/2,-x2,x3+1/2,-x4
19 -x1+1/2,x2,-x3+1/2,-x4+1/2
20 x1+1/2,-x2,-x3+1/2,x4+1/2
21 -x1+1/2,-x2,-x3+1/2,-x4
22 x1+1/2,x2,-x3+1/2,x4
23 x1+1/2,-x2,x3+1/2,x4+1/2
24 -x1+1/2,x2,x3+1/2,-x4+1/2
25 x1+1/2,x2+1/2,x3,x4
26 -x1+1/2,-x2+1/2,x3,-x4
27 -x1+1/2,x2+1/2,-x3,-x4+1/2
28 x1+1/2,-x2+1/2,-x3,x4+1/2
29 -x1+1/2,-x2+1/2,-x3,-x4
30 x1+1/2,x2+1/2,-x3,x4
31 x1+1/2,-x2+1/2,x3,x4+1/2
32 -x1+1/2,x2+1/2,x3,-x4+1/2

loop_
_atom_site_label
_atom_site_type_symbol
_atom_site_fract_x
_atom_site_fract_y
_atom_site_fract_z
_atom_site_adp_type
_atom_site_U_iso_or_equiv
_atom_site_symmetry_multiplicity
_atom_site_occupancy
_atom_site_calc_flag
_atom_site_refinement_flags
_atom_site_disorder_assembly
_atom_site_disorder_group
_atom_site_subsystem_code
Pt1 Pt 0.5 0 0 Uani 0.0091(2) 4 0.376(6) d . . . 1
Pd1 Pd 0.5 0 0 Uani 0.0091(2) 4 0.624(6) d . . . 1
Pm2 Pm 0.5 0.15108(6) 0.17957(4) Uani 0.0133(2) 16 0.248(4) d . . . 1
Zn2 Zn 0.5 0.15108(6) 0.17957(4) Uani 0.0133(2) 16 0.752(4) d . . . 1
Zn1 Zn 0 0 0.12342(7) Uani 0.0156(3) 8 1 d . . . 1
Zn3 Zn 0.75 0.25 0 Uani 0.0149(3) 4 1 d . . . 2

loop_
_atom_site_aniso_label
_atom_site_aniso_type_symbol
_atom_site_aniso_U_11
_atom_site_aniso_U_22
_atom_site_aniso_U_33
_atom_site_aniso_U_12
_atom_site_aniso_U_13
_atom_site_aniso_U_23
Pt1 Pt 0.0103(4) 0.0081(4) 0.0088(4) 0 0 0
Pd1 Pd 0.0103(4) 0.0081(4) 0.0088(4) 0 0 0
Pm2 Pm 0.0150(4) 0.0126(4) 0.0124(4) 0 0 -0.00358(19)
Zn2 Zn 0.0150(4) 0.0126(4) 0.0124(4) 0 0 -0.00358(19)
Zn1 Zn 0.0105(5) 0.0176(5) 0.0186(5) 0 0 0
Zn3 Zn 0.0183(6) 0.0114(5) 0.0149(6) 0 0 0

loop_
_atom_site_displace_Fourier_atom_site_label
_atom_site_displace_Fourier_axis
_atom_site_displace_Fourier_wave_vector_seq_id
_atom_site_displace_Fourier_param_cos
_atom_site_displace_Fourier_param_sin
Pt1 x 1 0 0
Pt1 y 1 0 0.02462(10)
Pt1 z 1 0 0
Pt1 x 2 0 0.00319(17)
Pt1 y 2 0 0
Pt1 z 2 0 0
Pt1 x 3 0 0
Pt1 y 3 0 0.00128(8)
Pt1 z 3 0 0
Pd1 x 1 0 0
Pd1 y 1 0 0.02462(10)
Pd1 z 1 0 0
Pd1 x 2 0 0.00319(17)
Pd1 y 2 0 0
Pd1 z 2 0 0
Pd1 x 3 0 0
Pd1 y 3 0 0.00128(8)
Pd1 z 3 0 0
Pm2 x 1 -0.0673(2) 0
Pm2 y 1 0 -0.01914(8)
Pm2 z 1 0 0.00348(5)
Pm2 x 2 0 -0.01341(16)
Pm2 y 2 0.00522(7) 0
Pm2 z 2 -0.00311(5) 0
Pm2 x 3 0.00616(17) 0
Pm2 y 3 0 0.00480(7)
Pm2 z 3 0 -0.00145(5)
Zn2 x 1 -0.0673(2) 0
Zn2 y 1 0 -0.01914(8)
Zn2 z 1 0 0.00348(5)
Zn2 x 2 0 -0.01341(16)
Zn2 y 2 0.00522(7) 0
Zn2 z 2 -0.00311(5) 0
Zn2 x 3 0.00616(17) 0
Zn2 y 3 0 0.00480(7)
Zn2 z 3 0 -0.00145(5)
Zn1 x 1 0 0
Zn1 y 1 0 0.05153(13)
Zn1 z 1 0 0
Zn1 x 2 0 0.0128(3)
Zn1 y 2 0 0
Zn1 z 2 0.00838(9) 0
Zn1 x 3 0 0
Zn1 y 3 0 0.00324(15)
Zn1 z 3 0 0
Zn3 x 1 0 0
Zn3 y 1 0 0.05653(14)
Zn3 z 1 0 0
Zn3 x 2 0 -0.0378(5)
Zn3 y 2 0 0
Zn3 z 2 0 0
Zn3 x 3 0 0
Zn3 y 3 0 0.00185(13)
Zn3 z 3 0 0

loop_
_atom_site_displace_special_func_atom_site_label
_atom_site_displace_special_func_sawtooth_ax
_atom_site_displace_special_func_sawtooth_ay
_atom_site_displace_special_func_sawtooth_az
_atom_site_displace_special_func_sawtooth_c
_atom_site_displace_special_func_sawtooth_w
? ? ? ? ? ?

loop_
_atom_site_Fourier_wave_vector_seq_id
_jana_atom_site_fourier_wave_vector_q1_coeff
1 1
2 2
3 3

loop_
_atom_site_occ_Fourier_atom_site_label
_atom_site_occ_Fourier_wave_vector_seq_id
_atom_site_occ_Fourier_param_cos
_atom_site_occ_Fourier_param_sin
Pt1 1 0 0
Pt1 2 0.335(5) 0
Pt1 3 0 0
Pd1 1 0 0
Pd1 2 -0.335(5) 0
Pd1 3 0 0
Pm2 1 0 -0.420(4)
Pm2 2 -0.276(3) 0
Pm2 3 0 0.121(2)
Zn2 1 0 0.420(4)
Zn2 2 0.276(3) 0
Zn2 3 0 -0.121(2)

loop_
_atom_site_occ_special_func_atom_site_label
_atom_site_occ_special_func_crenel_c
_atom_site_occ_special_func_crenel_w
? ? ?

loop_
_atom_site_U_Fourier_atom_site_label
_atom_site_U_Fourier_tens_elem
_atom_site_U_Fourier_wave_vector_seq_id
_atom_site_U_Fourier_param_cos
_atom_site_U_Fourier_param_sin
Pt1 U11 1 0 0
Pt1 U22 1 0 0
Pt1 U33 1 0 0
Pt1 U12 1 0.0012(2) 0
Pt1 U13 1 0 0
Pt1 U23 1 0 0
Pt1 U11 2 -0.0014(5) 0
Pt1 U22 2 -0.0007(4) 0
Pt1 U33 2 0.0000(4) 0
Pt1 U12 2 0 0
Pt1 U13 2 0 0
Pt1 U23 2 0 0
Pt1 U11 3 0 0
Pt1 U22 3 0 0
Pt1 U33 3 0 0
Pt1 U12 3 0.0005(3) 0
Pt1 U13 3 0 0
Pt1 U23 3 0 0
Pd1 U11 1 0 0
Pd1 U22 1 0 0
Pd1 U33 1 0 0
Pd1 U12 1 0.0012(2) 0
Pd1 U13 1 0 0
Pd1 U23 1 0 0
Pd1 U11 2 -0.0014(5) 0
Pd1 U22 2 -0.0007(4) 0
Pd1 U33 2 0.0000(4) 0
Pd1 U12 2 0 0
Pd1 U13 2 0 0
Pd1 U23 2 0 0
Pd1 U11 3 0 0
Pd1 U22 3 0 0
Pd1 U33 3 0 0
Pd1 U12 3 0.0005(3) 0
Pd1 U13 3 0 0
Pd1 U23 3 0 0
Pm2 U11 1 0 0.0075(5)
Pm2 U22 1 0 0.0025(4)
Pm2 U33 1 0 0.0013(4)
Pm2 U12 1 -0.0018(3) 0
Pm2 U13 1 0.0027(3) 0
Pm2 U23 1 0 -0.0021(3)
Pm2 U11 2 -0.0012(5) 0
Pm2 U22 2 0.0035(4) 0
Pm2 U33 2 0.0000(4) 0
Pm2 U12 2 0 -0.0009(3)
Pm2 U13 2 0 0.0015(3)
Pm2 U23 2 -0.0012(3) 0
Pm2 U11 3 0 0.0012(5)
Pm2 U22 3 0 0.0013(4)
Pm2 U33 3 0 -0.0013(4)
Pm2 U12 3 0.0012(3) 0
Pm2 U13 3 0.0001(3) 0
Pm2 U23 3 0 -0.0006(3)
Zn2 U11 1 0 0.0075(5)
Zn2 U22 1 0 0.0025(4)
Zn2 U33 1 0 0.0013(4)
Zn2 U12 1 -0.0018(3) 0
Zn2 U13 1 0.0027(3) 0
Zn2 U23 1 0 -0.0021(3)
Zn2 U11 2 -0.0012(5) 0
Zn2 U22 2 0.0035(4) 0
Zn2 U33 2 0.0000(4) 0
Zn2 U12 2 0 -0.0009(3)
Zn2 U13 2 0 0.0015(3)
Zn2 U23 2 -0.0012(3) 0
Zn2 U11 3 0 0.0012(5)
Zn2 U22 3 0 0.0013(4)
Zn2 U33 3 0 -0.0013(4)
Zn2 U12 3 0.0012(3) 0
Zn2 U13 3 0.0001(3) 0
Zn2 U23 3 0 -0.0006(3)
Zn1 U11 1 0 0
Zn1 U22 1 0 0
Zn1 U33 1 0 0
Zn1 U12 1 0.0054(5) 0
Zn1 U13 1 0 0
Zn1 U23 1 0 -0.0063(5)
Zn1 U11 2 0.0012(6) 0
Zn1 U22 2 0.0032(7) 0
Zn1 U33 2 -0.0028(6) 0
Zn1 U12 2 0 0
Zn1 U13 2 0 0.0039(5)
Zn1 U23 2 0 0
Zn1 U11 3 0 0
Zn1 U22 3 0 0
Zn1 U33 3 0 0
Zn1 U12 3 0.0052(6) 0
Zn1 U13 3 0 0
Zn1 U23 3 0 0.0043(6)
Zn3 U11 1 0 0
Zn3 U22 1 0 0
Zn3 U33 1 0 0
Zn3 U12 1 -0.0087(6) 0
Zn3 U13 1 0 0
Zn3 U23 1 0 0
Zn3 U11 2 0.0080(8) 0
Zn3 U22 2 0.0041(6) 0
Zn3 U33 2 -0.0029(6) 0
Zn3 U12 2 0 0
Zn3 U13 2 0 0
Zn3 U23 2 0 0
Zn3 U11 3 0 0
Zn3 U22 3 0 0
Zn3 U33 3 0 0
Zn3 U12 3 0.0007(5) 0
Zn3 U13 3 0 0
Zn3 U23 3 0 0

loop_
_atom_type_symbol
_atom_type_scat_dispersion_real
_atom_type_scat_dispersion_imag
_atom_type_scat_source
Pd -0.9988 1.0072 'International Tables Vol C tables 4.2.6.8 and 6.1.1.1'
Pm -0.1753 3.2249 'International Tables Vol C tables 4.2.6.8 and 6.1.1.1'
Pt -1.7033 8.3905 'International Tables Vol C tables 4.2.6.8 and 6.1.1.1'
Zn 0.2839 1.4301 'International Tables Vol C tables 4.2.6.8 and 6.1.1.1'

loop_
_cell_subsystem_code
_cell_subsystem_description
_cell_subsystem_matrix_W_1_1
_cell_subsystem_matrix_W_1_2
_cell_subsystem_matrix_W_1_3
_cell_subsystem_matrix_W_1_4
_cell_subsystem_matrix_W_2_1
_cell_subsystem_matrix_W_2_2
_cell_subsystem_matrix_W_2_3
_cell_subsystem_matrix_W_2_4
_cell_subsystem_matrix_W_3_1
_cell_subsystem_matrix_W_3_2
_cell_subsystem_matrix_W_3_3
_cell_subsystem_matrix_W_3_4
_cell_subsystem_matrix_W_4_1
_cell_subsystem_matrix_W_4_2
_cell_subsystem_matrix_W_4_3
_cell_subsystem_matrix_W_4_4
1 '1-st subsystem' 1 0 0 0 0 1 0 0 0 0 1 0 0 0 0 1
2 '2-nd subsystem' 1 0 0 1 0 1 0 0 0 0 1 0 0 0 0 1

loop_
_cell_wave_vector_seq_id
_cell_wave_vector_x
_cell_wave_vector_y
_cell_wave_vector_z
1 0.627700 0.000000 0.000000
